data_1562285
loop_
_publ_author_name
'Song, Xue-Qin'
'Lei, Yao-Kun'
'Wang, Xiao-Run'
'Zhao, Meng-Meng'
'Peng, Yun-Qiao'
'Cheng, Guo-Quan'

_publ_section_title
;
 Lanthanide coordination polymers: Synthesis, diverse structure and
 luminescence properties
;
_journal_name_full 'Journal of Solid State Chemistry'
_journal_page_first 202
_journal_page_last 212
_journal_paper_doi 10.1016/j.jssc.2014.06.025
_journal_volume 218
_journal_year 2014
_chemical_formula_sum 'C38 H42 N5 Nd O17'
_chemical_formula_weight 985.01
_space_group_IT_number 14
_space_group_name_Hall '-P 2yn'
_space_group_name_H-M_alt 'P 1 21/n 1'
_symmetry_cell_setting monoclinic
_symmetry_space_group_name_H-M 'P 1 21/n 1'
_atom_sites_solution_hydrogens geom
_atom_sites_solution_primary direct
_atom_sites_solution_secondary difmap
_cell_angle_alpha 90.00
_cell_angle_beta 105.493(2)
_cell_angle_gamma 90.00
_cell_formula_units_Z 4
_cell_length_a 11.568(2)
_cell_length_b 20.850(4)
_cell_length_c 18.383(3)
_cell_measurement_reflns_used 6753
_cell_measurement_temperature 298(2)
_cell_measurement_theta_max 26.308
_cell_measurement_theta_min 2.267
_cell_volume 4272.7(13)
_computing_cell_refinement 'Bruker SMART'
_computing_data_collection 'Bruker SMART'
_computing_data_reduction 'Bruker SAINT'
_computing_molecular_graphics 'Bruker SHELXTL'
_computing_publication_material 'Bruker SHELXTL'
_computing_structure_refinement 'SHELXL-97 (Sheldrick, 1997)'
_computing_structure_solution 'SHELXS-97 (Sheldrick, 1990)'
_diffrn_ambient_temperature 298(2)
_diffrn_measured_fraction_theta_full 0.996
_diffrn_measured_fraction_theta_max 0.996
_diffrn_measurement_device_type 'CCD area detector'
_diffrn_measurement_method 'phi and omega scans'
_diffrn_radiation_monochromator graphite
_diffrn_radiation_source 'fine-focus sealed tube'
_diffrn_radiation_type MoK\a
_diffrn_radiation_wavelength 0.71073
_diffrn_reflns_av_R_equivalents 0.0376
_diffrn_reflns_av_sigmaI/netI 0.0451
_diffrn_reflns_limit_h_max 13
_diffrn_reflns_limit_h_min -13
_diffrn_reflns_limit_k_max 24
_diffrn_reflns_limit_k_min -24
_diffrn_reflns_limit_l_max 21
_diffrn_reflns_limit_l_min -19
_diffrn_reflns_number 22059
_diffrn_reflns_theta_full 25.01
_diffrn_reflns_theta_max 25.01
_diffrn_reflns_theta_min 1.51
_exptl_absorpt_coefficient_mu 1.293
_exptl_absorpt_correction_T_max 0.7820
_exptl_absorpt_correction_T_min 0.6393
_exptl_absorpt_correction_type multi-scan
_exptl_absorpt_process_details sadabs
_exptl_crystal_colour purple
_exptl_crystal_density_diffrn 1.531
_exptl_crystal_density_method 'not measured'
_exptl_crystal_description block
_exptl_crystal_F_000 2004
_exptl_crystal_size_max 0.38
_exptl_crystal_size_mid 0.34
_exptl_crystal_size_min 0.20
_refine_diff_density_max 0.608
_refine_diff_density_min -0.511
_refine_diff_density_rms 0.072
_refine_ls_extinction_method none
_refine_ls_goodness_of_fit_ref 1.092
_refine_ls_hydrogen_treatment constr
_refine_ls_matrix_type full
_refine_ls_number_parameters 550
_refine_ls_number_reflns 7508
_refine_ls_number_restraints 109
_refine_ls_restrained_S_all 1.104
_refine_ls_R_factor_all 0.0637
_refine_ls_R_factor_gt 0.0321
_refine_ls_shift/su_max 0.003
_refine_ls_shift/su_mean 0.000
_refine_ls_structure_factor_coef Fsqd
_refine_ls_weighting_details 'calc w=1/[\s^2^(Fo^2^)+(0.0236P)^2^+3.2180P] where P=(Fo^2^+2Fc^2^)/3'
_refine_ls_weighting_scheme calc
_refine_ls_wR_factor_gt 0.0624
_refine_ls_wR_factor_ref 0.0800
_reflns_number_gt 5099
_reflns_number_total 7508
_reflns_threshold_expression >2sigma(I)
_cod_data_source_file JSSC-2014-218-202.cif
_cod_data_source_block 1
_cod_depositor_comments
;
The following automatic conversions were performed:

data item '_symmetry_cell_setting' value 'Monoclinic' was changed to
'monoclinic' in accordance with the built-in table derived from the
CIF Core dictionary named 'cif_core.dic' version 2.4.5 last updated
on 2014-11-21.

Automatic conversion script
Id: cif_fix_values 8369 2020-08-20 11:38:08Z andrius 
;
_cod_original_cell_volume 4272.8(13)
_cod_original_sg_symbol_H-M P2(1)/n
_cod_database_code 1562285

loop_
_symmetry_equiv_pos_as_xyz
'x, y, z'
'-x+1/2, y+1/2, -z+1/2'
'-x, -y, -z'
'x-1/2, -y-1/2, z-1/2'

loop_
_atom_site_label
_atom_site_type_symbol
_atom_site_fract_x
_atom_site_fract_y
_atom_site_fract_z
_atom_site_U_iso_or_equiv
_atom_site_adp_type
_atom_site_occupancy
_atom_site_symmetry_multiplicity
_atom_site_calc_flag
_atom_site_refinement_flags
_atom_site_disorder_assembly
_atom_site_disorder_group
Nd1 Nd 1.058676(18) 0.246200(11) 0.860803(12) 0.03515(8) Uani 1 1 d . . .
N1 N 0.8520(3) 0.39222(16) 0.94793(19) 0.0460(9) Uani 1 1 d . . .
H1 H 0.8038 0.4087 0.9712 0.055 Uiso 1 1 calc R . .
N2 N 0.8041(3) 0.10305(17) 0.9075(2) 0.0509(10) Uani 1 1 d . . .
H2 H 0.7687 0.0777 0.9315 0.061 Uiso 1 1 calc R . .
N3 N 1.1430(4) 0.3415(2) 0.7695(2) 0.0601(11) Uani 1 1 d . . .
N4 N 1.2790(4) 0.26950(19) 0.9846(2) 0.0548(10) Uani 1 1 d . . .
N5 N 1.1068(4) 0.12886(19) 0.7849(2) 0.0531(10) Uani 1 1 d . . .
O1 O 0.7170(2) 0.37091(14) 1.04266(16) 0.0473(8) Uani 1 1 d . . .
O2 O 0.9679(3) 0.31063(14) 0.93504(17) 0.0516(8) Uani 1 1 d . . .
O3 O 0.7221(3) 0.50837(18) 0.8605(2) 0.0780(11) Uani 1 1 d DU . .
O4 O 0.8057(2) 0.05061(14) 1.03786(16) 0.0505(8) Uani 1 1 d . . .
O5 O 0.9656(3) 0.16060(14) 0.90847(17) 0.0515(8) Uani 1 1 d . . .
O6 O 0.6146(3) 0.03180(19) 0.8001(2) 0.0911(13) Uani 1 1 d DU . .
O7 O 1.1644(4) 0.28280(19) 0.7662(2) 0.0919(14) Uani 1 1 d . . .
O8 O 1.0687(3) 0.35610(15) 0.8050(2) 0.0671(10) Uani 1 1 d . . .
O9 O 1.1930(4) 0.38183(18) 0.7410(2) 0.0886(13) Uani 1 1 d . . .
O10 O 1.2534(4) 0.3008(2) 0.9252(2) 0.1121(18) Uani 1 1 d . . .
O11 O 1.2035(3) 0.22888(17) 0.98899(19) 0.0721(10) Uani 1 1 d . . .
O12 O 1.3702(3) 0.27844(19) 1.0345(2) 0.0813(12) Uani 1 1 d . . .
O13 O 1.1799(3) 0.14934(16) 0.8441(2) 0.0602(9) Uani 1 1 d . . .
O14 O 1.0182(3) 0.16425(15) 0.75560(18) 0.0605(9) Uani 1 1 d . . .
O15 O 1.1192(3) 0.07670(16) 0.7570(2) 0.0783(11) Uani 1 1 d . . .
O16 O 0.8554(3) 0.26695(15) 0.77788(17) 0.0558(8) Uani 1 1 d U . .
H16 H 0.8069 0.2858 0.7955 0.084 Uiso 1 1 d R . .
O17 O 0.6609(4) 0.3068(3) 0.8207(3) 0.138(2) Uani 1 1 d DU . .
C1 C 0.6297(4) 0.3922(2) 1.0809(2) 0.0485(12) Uani 1 1 d . . .
H1A H 0.6695 0.4041 1.1325 0.058 Uiso 1 1 calc R . .
H1B H 0.5735 0.3579 1.0819 0.058 Uiso 1 1 calc R . .
C2 C 0.5644(4) 0.4489(2) 1.0389(2) 0.0397(10) Uani 1 1 d . . .
C3 C 0.6202(4) 0.5080(2) 1.0407(2) 0.0420(11) Uani 1 1 d . . .
C4 C 0.5540(4) 0.5581(2) 1.0010(2) 0.0428(11) Uani 1 1 d . . .
H4 H 0.5906 0.5978 1.0011 0.051 Uiso 1 1 calc R . .
C5 C 0.7501(4) 0.5202(2) 1.0835(3) 0.0716(16) Uani 1 1 d . . .
H5A H 0.8002 0.4877 1.0707 0.107 Uiso 1 1 calc R . .
H5B H 0.7578 0.5189 1.1368 0.107 Uiso 1 1 calc R . .
H5C H 0.7743 0.5616 1.0701 0.107 Uiso 1 1 calc R . .
C6 C 0.9009(4) 0.3358(2) 0.9699(2) 0.0394(10) Uani 1 1 d . . .
C7 C 0.8790(3) 0.30367(18) 1.0374(2) 0.0350(10) Uani 1 1 d . . .
C8 C 0.7897(4) 0.32013(19) 1.0726(2) 0.0385(10) Uani 1 1 d . . .
C9 C 0.7766(4) 0.2854(2) 1.1338(3) 0.0508(12) Uani 1 1 d . . .
H9 H 0.7161 0.2959 1.1563 0.061 Uiso 1 1 calc R . .
C10 C 0.8530(4) 0.2352(2) 1.1617(3) 0.0536(13) Uani 1 1 d . . .
H10 H 0.8434 0.2121 1.2029 0.064 Uiso 1 1 calc R . .
C11 C 0.9432(4) 0.2189(2) 1.1293(2) 0.0499(12) Uani 1 1 d . . .
H11 H 0.9956 0.1856 1.1490 0.060 Uiso 1 1 calc R . .
C12 C 0.9547(3) 0.2529(2) 1.0670(2) 0.0417(10) Uani 1 1 d . . .
H12 H 1.0147 0.2415 1.0444 0.050 Uiso 1 1 calc R . .
C13 C 0.8774(5) 0.4276(2) 0.8849(3) 0.0598(14) Uani 1 1 d U . .
H13A H 0.8355 0.4074 0.8377 0.072 Uiso 1 1 calc R . .
H13B H 0.9627 0.4257 0.8891 0.072 Uiso 1 1 calc R . .
C14 C 0.8399(4) 0.4952(2) 0.8839(3) 0.0520(12) Uani 1 1 d DU . .
C15 C 0.9000(5) 0.5483(3) 0.9007(4) 0.0885(19) Uani 1 1 d DU . .
H15 H 0.9830 0.5518 0.9180 0.106 Uiso 1 1 calc R . .
C16 C 0.8190(7) 0.5990(3) 0.8882(4) 0.098(2) Uani 1 1 d DU . .
H16A H 0.8376 0.6424 0.8956 0.117 Uiso 1 1 calc R . .
C17 C 0.7125(6) 0.5745(3) 0.8644(3) 0.0829(18) Uani 1 1 d DU . .
H17 H 0.6411 0.5976 0.8519 0.099 Uiso 1 1 calc R . .
C18 C 0.7440(4) 0.0201(2) 1.0872(3) 0.0542(13) Uani 1 1 d . . .
H18A H 0.7481 0.0467 1.1311 0.065 Uiso 1 1 calc R . .
H18B H 0.7800 -0.0212 1.1040 0.065 Uiso 1 1 calc R . .
C19 C 0.6166(4) 0.0117(2) 1.0423(2) 0.0485(12) Uani 1 1 d . . .
C20 C 0.5769(4) -0.0499(2) 1.0204(3) 0.0547(13) Uani 1 1 d . . .
H20 H 0.6303 -0.0838 1.0348 0.066 Uiso 1 1 calc R . .
C21 C 0.4607(4) -0.0631(2) 0.9779(3) 0.0531(13) Uani 1 1 d . . .
C22 C 0.4236(5) -0.1319(2) 0.9563(4) 0.0870(18) Uani 1 1 d . . .
H22A H 0.3606 -0.1441 0.9785 0.130 Uiso 1 1 calc R . .
H22B H 0.4913 -0.1597 0.9744 0.130 Uiso 1 1 calc R . .
H22C H 0.3956 -0.1353 0.9024 0.130 Uiso 1 1 calc R . .
C23 C 0.9149(4) 0.12009(19) 0.9398(2) 0.0381(10) Uani 1 1 d . . .
C24 C 0.9811(3) 0.09071(18) 1.0124(2) 0.0367(10) Uani 1 1 d . . .
C25 C 0.9272(4) 0.05781(19) 1.0618(2) 0.0390(10) Uani 1 1 d . . .
C26 C 0.9963(4) 0.0347(2) 1.1300(2) 0.0485(11) Uani 1 1 d . . .
H26 H 0.9601 0.0145 1.1633 0.058 Uiso 1 1 calc R . .
C27 C 1.1186(4) 0.0419(2) 1.1484(3) 0.0546(12) Uani 1 1 d . . .
H27 H 1.1649 0.0259 1.1942 0.065 Uiso 1 1 calc R . .
C28 C 1.1735(4) 0.0720(2) 1.1008(3) 0.0570(13) Uani 1 1 d . . .
H28 H 1.2566 0.0761 1.1138 0.068 Uiso 1 1 calc R . .
C29 C 1.1052(4) 0.0962(2) 1.0334(3) 0.0483(12) Uani 1 1 d . . .
H29 H 1.1430 0.1168 1.0012 0.058 Uiso 1 1 calc R . .
C30 C 0.7377(4) 0.1251(2) 0.8323(3) 0.0644(14) Uani 1 1 d U . .
H30A H 0.7824 0.1143 0.7962 0.077 Uiso 1 1 calc R . .
H30B H 0.7295 0.1713 0.8328 0.077 Uiso 1 1 calc R . .
C31 C 0.6184(4) 0.0958(2) 0.8084(3) 0.0570(13) Uani 1 1 d DU . .
C32 C 0.5077(6) 0.1167(3) 0.7922(4) 0.119(3) Uani 1 1 d DU . .
H32 H 0.4845 0.1593 0.7928 0.142 Uiso 1 1 calc R . .
C33 C 0.4303(6) 0.0644(4) 0.7740(4) 0.106(2) Uani 1 1 d DU . .
H33 H 0.3469 0.0655 0.7612 0.127 Uiso 1 1 calc R . .
C34 C 0.4961(6) 0.0145(4) 0.7783(4) 0.102(2) Uani 1 1 d DU . .
H34 H 0.4678 -0.0272 0.7681 0.122 Uiso 1 1 calc R . .
C35 C 0.8185(5) 0.2715(3) 0.6976(3) 0.094(2) Uani 1 1 d U . .
H35A H 0.8231 0.3154 0.6828 0.141 Uiso 1 1 calc R . .
H35B H 0.7373 0.2566 0.6795 0.141 Uiso 1 1 calc R . .
H35C H 0.8701 0.2457 0.6765 0.141 Uiso 1 1 calc R . .
C36 C 0.5788(5) 0.3200(3) 0.8457(3) 0.0783(18) Uani 1 1 d DU . .
C37 C 0.5136(6) 0.3807(4) 0.8249(4) 0.111(2) Uani 1 1 d DU . .
H37A H 0.5378 0.4003 0.7840 0.166 Uiso 1 1 calc R . .
H37B H 0.5314 0.4090 0.8676 0.166 Uiso 1 1 calc R . .
H37C H 0.4289 0.3723 0.8094 0.166 Uiso 1 1 calc R . .
C38 C 0.5394(7) 0.2774(4) 0.8980(4) 0.136(3) Uani 1 1 d DU . .
H38A H 0.6028 0.2481 0.9206 0.204 Uiso 1 1 calc R . .
H38B H 0.4700 0.2538 0.8709 0.204 Uiso 1 1 calc R . .
H38C H 0.5196 0.3026 0.9367 0.204 Uiso 1 1 calc R . .

loop_
_atom_site_aniso_label
_atom_site_aniso_U_11
_atom_site_aniso_U_22
_atom_site_aniso_U_33
_atom_site_aniso_U_23
_atom_site_aniso_U_13
_atom_site_aniso_U_12
Nd1 0.03494(12) 0.03414(13) 0.04026(13) 0.00311(12) 0.01681(9) 0.00201(11)
N1 0.060(2) 0.038(2) 0.050(2) 0.0097(18) 0.032(2) 0.0122(18)
N2 0.049(2) 0.051(2) 0.047(2) 0.0126(19) 0.0034(19) -0.0175(19)
N3 0.080(3) 0.055(3) 0.053(3) 0.006(2) 0.029(2) -0.013(2)
N4 0.048(3) 0.054(3) 0.058(3) 0.004(2) 0.006(2) -0.009(2)
N5 0.072(3) 0.041(2) 0.055(3) 0.007(2) 0.031(2) 0.011(2)
O1 0.0535(19) 0.0486(18) 0.0485(18) 0.0148(15) 0.0288(15) 0.0230(15)
O2 0.063(2) 0.0469(19) 0.055(2) 0.0038(16) 0.0339(17) 0.0183(16)
O3 0.068(3) 0.073(3) 0.095(3) 0.008(2) 0.025(2) 0.006(2)
O4 0.0397(18) 0.064(2) 0.0466(19) 0.0170(16) 0.0102(14) -0.0095(15)
O5 0.0493(19) 0.0439(18) 0.063(2) 0.0128(16) 0.0178(16) -0.0100(15)
O6 0.061(2) 0.070(3) 0.126(4) 0.007(3) -0.004(2) -0.009(2)
O7 0.155(4) 0.053(2) 0.105(3) -0.008(2) 0.100(3) -0.012(3)
O8 0.066(2) 0.053(2) 0.096(3) 0.026(2) 0.045(2) 0.0131(18)
O9 0.123(3) 0.069(3) 0.097(3) 0.014(2) 0.070(3) -0.019(2)
O10 0.093(3) 0.124(4) 0.089(3) 0.058(3) -0.027(2) -0.061(3)
O11 0.065(2) 0.076(3) 0.068(2) 0.0180(19) 0.0038(18) -0.027(2)
O12 0.065(2) 0.089(3) 0.073(3) 0.012(2) -0.012(2) -0.022(2)
O13 0.056(2) 0.062(2) 0.061(2) 0.0027(19) 0.0142(18) 0.0192(17)
O14 0.068(2) 0.048(2) 0.060(2) -0.0032(17) 0.0090(18) 0.0111(18)
O15 0.122(3) 0.045(2) 0.082(3) -0.0063(19) 0.051(2) 0.016(2)
O16 0.0448(18) 0.065(2) 0.055(2) 0.0036(17) 0.0090(15) 0.0112(15)
O17 0.064(3) 0.214(6) 0.145(4) -0.085(4) 0.042(3) -0.003(3)
C1 0.051(3) 0.050(3) 0.052(3) 0.005(2) 0.027(2) 0.015(2)
C2 0.041(3) 0.042(3) 0.041(3) -0.001(2) 0.019(2) 0.010(2)
C3 0.034(3) 0.043(3) 0.051(3) -0.006(2) 0.015(2) 0.005(2)
C4 0.043(3) 0.032(2) 0.058(3) -0.003(2) 0.021(2) 0.000(2)
C5 0.043(3) 0.066(4) 0.093(4) -0.011(3) -0.003(3) -0.004(3)
C6 0.041(3) 0.034(2) 0.043(3) -0.003(2) 0.011(2) 0.002(2)
C7 0.042(2) 0.032(2) 0.033(2) 0.0020(18) 0.0128(19) 0.0058(19)
C8 0.042(3) 0.034(2) 0.042(3) 0.003(2) 0.014(2) 0.0076(19)
C9 0.058(3) 0.050(3) 0.054(3) 0.013(2) 0.033(3) 0.008(2)
C10 0.068(3) 0.050(3) 0.048(3) 0.018(2) 0.024(2) 0.012(2)
C11 0.062(3) 0.040(3) 0.049(3) 0.008(2) 0.016(2) 0.015(2)
C12 0.045(2) 0.042(2) 0.042(2) -0.002(2) 0.0176(19) 0.010(2)
C13 0.083(4) 0.050(3) 0.057(3) 0.011(2) 0.037(3) 0.011(3)
C14 0.058(3) 0.046(3) 0.053(3) 0.012(2) 0.017(2) 0.008(2)
C15 0.066(4) 0.054(4) 0.126(5) 0.006(4) -0.008(3) 0.002(3)
C16 0.118(5) 0.046(4) 0.125(6) 0.004(4) 0.026(5) 0.008(4)
C17 0.097(5) 0.070(4) 0.090(4) 0.029(3) 0.041(4) 0.046(4)
C18 0.044(3) 0.067(3) 0.052(3) 0.020(3) 0.013(2) -0.007(2)
C19 0.045(3) 0.057(3) 0.046(3) 0.017(2) 0.017(2) -0.009(2)
C20 0.044(3) 0.057(3) 0.068(3) 0.021(3) 0.023(3) 0.007(2)
C21 0.052(3) 0.049(3) 0.060(3) 0.013(2) 0.018(3) -0.002(2)
C22 0.075(4) 0.061(4) 0.117(5) -0.001(4) 0.010(4) -0.007(3)
C23 0.042(3) 0.027(2) 0.044(3) -0.001(2) 0.012(2) -0.0051(19)
C24 0.036(2) 0.026(2) 0.048(3) -0.0020(19) 0.010(2) -0.0031(18)
C25 0.037(2) 0.035(2) 0.044(3) -0.002(2) 0.007(2) -0.0029(19)
C26 0.048(3) 0.050(3) 0.047(3) 0.006(2) 0.012(2) -0.001(2)
C27 0.051(3) 0.053(3) 0.051(3) 0.007(2) -0.001(2) 0.002(2)
C28 0.040(3) 0.051(3) 0.075(4) 0.009(3) 0.007(3) -0.001(2)
C29 0.049(3) 0.035(3) 0.064(3) 0.005(2) 0.020(2) -0.003(2)
C30 0.069(3) 0.062(3) 0.051(3) 0.020(3) -0.005(3) -0.015(3)
C31 0.055(3) 0.052(3) 0.055(3) 0.001(3) -0.002(2) -0.002(2)
C32 0.085(5) 0.095(5) 0.143(6) -0.034(5) -0.027(4) 0.029(4)
C33 0.054(4) 0.150(7) 0.102(5) -0.027(5) 0.002(4) -0.002(4)
C34 0.077(5) 0.109(6) 0.103(5) 0.001(4) -0.002(4) -0.044(4)
C35 0.095(5) 0.114(5) 0.062(4) 0.007(4) 0.002(3) 0.026(4)
C36 0.048(3) 0.116(5) 0.070(4) -0.041(4) 0.014(3) -0.008(3)
C37 0.097(5) 0.136(7) 0.091(5) -0.025(5) 0.010(4) 0.003(5)
C38 0.173(8) 0.126(7) 0.118(7) -0.020(5) 0.053(6) -0.025(6)

loop_
_atom_type_symbol
_atom_type_description
_atom_type_scat_dispersion_real
_atom_type_scat_dispersion_imag
_atom_type_scat_source
C C 0.0033 0.0016 'International Tables Vol C Tables 4.2.6.8 and 6.1.1.4'
H H 0.0000 0.0000 'International Tables Vol C Tables 4.2.6.8 and 6.1.1.4'
N N 0.0061 0.0033 'International Tables Vol C Tables 4.2.6.8 and 6.1.1.4'
O O 0.0106 0.0060 'International Tables Vol C Tables 4.2.6.8 and 6.1.1.4'
Nd Nd -0.1943 3.0179 'International Tables Vol C Tables 4.2.6.8 and 6.1.1.4'

loop_
_geom_angle_atom_site_label_1
_geom_angle_atom_site_label_2
_geom_angle_atom_site_label_3
_geom_angle
_geom_angle_site_symmetry_1
_geom_angle_site_symmetry_3
O2 Nd1 O5 84.16(10) . .
O2 Nd1 O16 76.10(10) . .
O5 Nd1 O16 84.75(10) . .
O2 Nd1 O7 127.36(12) . .
O5 Nd1 O7 147.44(11) . .
O16 Nd1 O7 94.53(13) . .
O2 Nd1 O10 87.19(15) . .
O5 Nd1 O10 127.18(11) . .
O16 Nd1 O10 142.52(13) . .
O7 Nd1 O10 69.29(15) . .
O2 Nd1 O13 151.19(11) . .
O5 Nd1 O13 76.40(11) . .
O16 Nd1 O13 122.15(11) . .
O7 Nd1 O13 76.60(12) . .
O10 Nd1 O13 87.86(14) . .
O2 Nd1 O11 80.09(12) . .
O5 Nd1 O11 78.53(10) . .
O16 Nd1 O11 152.10(11) . .
O7 Nd1 O11 111.56(13) . .
O10 Nd1 O11 48.66(11) . .
O13 Nd1 O11 75.40(12) . .
O2 Nd1 O8 78.09(10) . .
O5 Nd1 O8 155.23(10) . .
O16 Nd1 O8 74.37(11) . .
O7 Nd1 O8 49.89(11) . .
O10 Nd1 O8 69.41(12) . .
O13 Nd1 O8 126.08(11) . .
O11 Nd1 O8 114.68(12) . .
O2 Nd1 O14 144.02(11) . .
O5 Nd1 O14 76.36(11) . .
O16 Nd1 O14 72.27(10) . .
O7 Nd1 O14 72.49(12) . .
O10 Nd1 O14 128.64(14) . .
O13 Nd1 O14 50.33(11) . .
O11 Nd1 O14 123.93(11) . .
O8 Nd1 O14 108.76(11) . .
C6 N1 C13 122.0(3) . .
C6 N1 H1 119.0 . .
C13 N1 H1 119.0 . .
C23 N2 C30 123.2(4) . .
C23 N2 H2 118.4 . .
C30 N2 H2 118.4 . .
O9 N3 O8 122.1(4) . .
O9 N3 O7 122.1(4) . .
O8 N3 O7 115.8(4) . .
O12 N4 O11 122.9(4) . .
O12 N4 O10 122.7(4) . .
O11 N4 O10 114.4(4) . .
O15 N5 O14 120.9(5) . .
O15 N5 O13 122.3(4) . .
O14 N5 O13 116.8(4) . .
C8 O1 C1 118.3(3) . .
C6 O2 Nd1 167.0(3) . .
C14 O3 C17 105.9(4) . .
C25 O4 C18 119.1(3) . .
C23 O5 Nd1 172.9(3) . .
C31 O6 C34 107.2(5) . .
N3 O7 Nd1 97.2(3) . .
N3 O8 Nd1 96.0(3) . .
N4 O10 Nd1 98.6(3) . .
N4 O11 Nd1 98.3(3) . .
N5 O13 Nd1 96.3(2) . .
N5 O14 Nd1 96.1(3) . .
C35 O16 Nd1 128.5(3) . .
C35 O16 H16 109.2 . .
Nd1 O16 H16 118.6 . .
O1 C1 C2 108.2(3) . .
O1 C1 H1A 110.1 . .
C2 C1 H1A 110.1 . .
O1 C1 H1B 110.1 . .
C2 C1 H1B 110.1 . .
H1A C1 H1B 108.4 . .
C4 C2 C3 119.8(4) 3_667 .
C4 C2 C1 118.8(4) 3_667 .
C3 C2 C1 121.4(4) . .
C4 C3 C2 118.0(4) . .
C4 C3 C5 118.6(4) . .
C2 C3 C5 123.4(4) . .
C2 C4 C3 122.2(4) 3_667 .
C2 C4 H4 118.9 3_667 .
C3 C4 H4 118.9 . .
C3 C5 H5A 109.5 . .
C3 C5 H5B 109.5 . .
H5A C5 H5B 109.5 . .
C3 C5 H5C 109.5 . .
H5A C5 H5C 109.5 . .
H5B C5 H5C 109.5 . .
O2 C6 N1 119.5(4) . .
O2 C6 C7 120.4(4) . .
N1 C6 C7 120.1(4) . .
C12 C7 C8 118.2(4) . .
C12 C7 C6 116.1(3) . .
C8 C7 C6 125.8(4) . .
O1 C8 C9 122.9(4) . .
O1 C8 C7 117.0(3) . .
C9 C8 C7 120.2(4) . .
C10 C9 C8 120.2(4) . .
C10 C9 H9 119.9 . .
C8 C9 H9 119.9 . .
C11 C10 C9 120.8(4) . .
C11 C10 H10 119.6 . .
C9 C10 H10 119.6 . .
C10 C11 C12 118.9(4) . .
C10 C11 H11 120.5 . .
C12 C11 H11 120.5 . .
C11 C12 C7 121.7(4) . .
C11 C12 H12 119.2 . .
C7 C12 H12 119.2 . .
N1 C13 C14 111.7(4) . .
N1 C13 H13A 109.3 . .
C14 C13 H13A 109.3 . .
N1 C13 H13B 109.3 . .
C14 C13 H13B 109.3 . .
H13A C13 H13B 107.9 . .
C15 C14 O3 109.6(4) . .
C15 C14 C13 132.4(5) . .
O3 C14 C13 118.0(5) . .
C14 C15 C16 108.3(5) . .
C14 C15 H15 125.8 . .
C16 C15 H15 125.8 . .
C17 C16 C15 107.0(6) . .
C17 C16 H16A 126.5 . .
C15 C16 H16A 126.5 . .
C16 C17 O3 109.1(5) . .
C16 C17 H17 125.4 . .
O3 C17 H17 125.4 . .
O4 C18 C19 106.5(3) . .
O4 C18 H18A 110.4 . .
C19 C18 H18A 110.4 . .
O4 C18 H18B 110.4 . .
C19 C18 H18B 110.4 . .
H18A C18 H18B 108.6 . .
C21 C19 C20 120.0(4) 3_657 .
C21 C19 C18 122.0(5) 3_657 .
C20 C19 C18 118.0(4) . .
C19 C20 C21 122.9(4) . .
C19 C20 H20 118.6 . .
C21 C20 H20 118.6 . .
C19 C21 C20 117.2(4) 3_657 .
C19 C21 C22 123.0(5) 3_657 .
C20 C21 C22 119.8(5) . .
C21 C22 H22A 109.5 . .
C21 C22 H22B 109.5 . .
H22A C22 H22B 109.5 . .
C21 C22 H22C 109.5 . .
H22A C22 H22C 109.5 . .
H22B C22 H22C 109.5 . .
O5 C23 N2 119.7(4) . .
O5 C23 C24 120.0(4) . .
N2 C23 C24 120.3(4) . .
C29 C24 C25 117.6(4) . .
C29 C24 C23 117.6(4) . .
C25 C24 C23 124.7(4) . .
O4 C25 C26 123.4(4) . .
O4 C25 C24 116.2(4) . .
C26 C25 C24 120.4(4) . .
C27 C26 C25 119.7(4) . .
C27 C26 H26 120.2 . .
C25 C26 H26 120.2 . .
C28 C27 C26 121.2(4) . .
C28 C27 H27 119.4 . .
C26 C27 H27 119.4 . .
C27 C28 C29 119.5(4) . .
C27 C28 H28 120.2 . .
C29 C28 H28 120.2 . .
C28 C29 C24 121.5(4) . .
C28 C29 H29 119.2 . .
C24 C29 H29 119.2 . .
N2 C30 C31 111.5(4) . .
N2 C30 H30A 109.3 . .
C31 C30 H30A 109.3 . .
N2 C30 H30B 109.3 . .
C31 C30 H30B 109.3 . .
H30A C30 H30B 108.0 . .
C32 C31 O6 107.8(5) . .
C32 C31 C30 135.6(6) . .
O6 C31 C30 116.6(4) . .
C31 C32 C33 108.7(6) . .
C31 C32 H32 125.7 . .
C33 C32 H32 125.7 . .
C34 C33 C32 106.8(6) . .
C34 C33 H33 126.6 . .
C32 C33 H33 126.6 . .
C33 C34 O6 109.6(6) . .
C33 C34 H34 125.2 . .
O6 C34 H34 125.2 . .
O16 C35 H35A 109.5 . .
O16 C35 H35B 109.5 . .
H35A C35 H35B 109.5 . .
O16 C35 H35C 109.5 . .
H35A C35 H35C 109.5 . .
H35B C35 H35C 109.5 . .
O17 C36 C38 122.1(7) . .
O17 C36 C37 120.3(7) . .
C38 C36 C37 117.6(6) . .
C36 C37 H37A 109.5 . .
C36 C37 H37B 109.5 . .
H37A C37 H37B 109.5 . .
C36 C37 H37C 109.5 . .
H37A C37 H37C 109.5 . .
H37B C37 H37C 109.5 . .
C36 C38 H38A 109.5 . .
C36 C38 H38B 109.5 . .
H38A C38 H38B 109.5 . .
C36 C38 H38C 109.5 . .
H38A C38 H38C 109.5 . .
H38B C38 H38C 109.5 . .

loop_
_geom_bond_atom_site_label_1
_geom_bond_atom_site_label_2
_geom_bond_distance
_geom_bond_site_symmetry_2
Nd1 O2 2.352(3) .
Nd1 O5 2.370(3) .
Nd1 O16 2.475(3) .
Nd1 O7 2.498(3) .
Nd1 O10 2.519(4) .
Nd1 O13 2.524(3) .
Nd1 O11 2.526(3) .
Nd1 O8 2.526(3) .
Nd1 O14 2.529(3) .
N1 C6 1.321(5) .
N1 C13 1.469(5) .
N1 H1 0.8600 .
N2 C23 1.309(5) .
N2 C30 1.464(5) .
N2 H2 0.8600 .
N3 O9 1.216(5) .
N3 O8 1.247(5) .
N3 O7 1.254(5) .
N4 O12 1.214(5) .
N4 O11 1.235(5) .
N4 O10 1.238(5) .
N5 O15 1.227(5) .
N5 O14 1.261(4) .
N5 O13 1.261(5) .
O1 C8 1.372(4) .
O1 C1 1.446(4) .
O2 C6 1.247(4) .
O3 C14 1.343(5) .
O3 C17 1.387(6) .
O4 C25 1.364(5) .
O4 C18 1.443(4) .
O5 C23 1.253(4) .
O6 C31 1.342(5) .
O6 C34 1.370(6) .
O16 C35 1.426(6) .
O16 H16 0.8200 .
O17 C36 1.192(6) .
C1 C2 1.502(6) .
C1 H1A 0.9700 .
C1 H1B 0.9700 .
C2 C4 1.377(6) 3_667
C2 C3 1.387(6) .
C3 C4 1.383(6) .
C3 C5 1.520(6) .
C4 C2 1.377(6) 3_667
C4 H4 0.9300 .
C5 H5A 0.9600 .
C5 H5B 0.9600 .
C5 H5C 0.9600 .
C6 C7 1.490(5) .
C7 C12 1.389(5) .
C7 C8 1.399(5) .
C8 C9 1.381(5) .
C9 C10 1.376(6) .
C9 H9 0.9300 .
C10 C11 1.375(6) .
C10 H10 0.9300 .
C11 C12 1.383(6) .
C11 H11 0.9300 .
C12 H12 0.9300 .
C13 C14 1.473(6) .
C13 H13A 0.9700 .
C13 H13B 0.9700 .
C14 C15 1.300(6) .
C15 C16 1.391(7) .
C15 H15 0.9300 .
C16 C17 1.298(7) .
C16 H16A 0.9300 .
C17 H17 0.9300 .
C18 C19 1.494(6) .
C18 H18A 0.9700 .
C18 H18B 0.9700 .
C19 C21 1.381(6) 3_657
C19 C20 1.387(6) .
C20 C21 1.391(6) .
C20 H20 0.9300 .
C21 C19 1.381(6) 3_657
C21 C22 1.519(6) .
C22 H22A 0.9600 .
C22 H22B 0.9600 .
C22 H22C 0.9600 .
C23 C24 1.482(6) .
C24 C29 1.389(5) .
C24 C25 1.409(5) .
C25 C26 1.382(6) .
C26 C27 1.371(6) .
C26 H26 0.9300 .
C27 C28 1.365(6) .
C27 H27 0.9300 .
C28 C29 1.374(6) .
C28 H28 0.9300 .
C29 H29 0.9300 .
C30 C31 1.465(6) .
C30 H30A 0.9700 .
C30 H30B 0.9700 .
C31 C32 1.309(7) .
C32 C33 1.394(8) .
C32 H32 0.9300 .
C33 C34 1.279(8) .
C33 H33 0.9300 .
C34 H34 0.9300 .
C35 H35A 0.9600 .
C35 H35B 0.9600 .
C35 H35C 0.9600 .
C36 C38 1.467(8) .
C36 C37 1.471(8) .
C37 H37A 0.9600 .
C37 H37B 0.9600 .
C37 H37C 0.9600 .
C38 H38A 0.9600 .
C38 H38B 0.9600 .
C38 H38C 0.9600 .
